data_4109614
loop_
_publ_author_name
'Jie Huang'
'Alison J. Frontier'

_publ_section_title
;
 Development of a Nazarov Cyclization/Wagner-Meerwein Rearrangement
 Sequence for the Stereoselective Synthesis of Spirocycles
;
_journal_name_full 'Journal of the American Chemical Society'
_journal_page_first 8060
_journal_page_last 8061
_journal_paper_doi 10.1021/ja0716148
_journal_volume 129
_journal_year 2007
_chemical_formula_moiety 'C21 H26 O6'
_chemical_formula_sum 'C21 H26 O6'
_chemical_formula_weight 374.42
_chemical_name_common frojh01
_chemical_name_systematic
;
 ?
;
_space_group_IT_number 2
_symmetry_cell_setting triclinic
_symmetry_space_group_name_Hall '-P 1'
_symmetry_space_group_name_H-M 'P -1'
_atom_sites_solution_hydrogens geom
_atom_sites_solution_primary direct
_atom_sites_solution_secondary difmap
_audit_creation_method SHELXL-97
_cell_angle_alpha 75.203(2)
_cell_angle_beta 89.945(2)
_cell_angle_gamma 78.979(2)
_cell_formula_units_Z 2
_cell_length_a 6.9470(12)
_cell_length_b 9.8537(17)
_cell_length_c 14.900(3)
_cell_measurement_reflns_used 2765
_cell_measurement_temperature 100.0(1)
_cell_measurement_theta_max 30.77
_cell_measurement_theta_min 2.18
_cell_volume 966.7(3)
_computing_cell_refinement 'SAINT, Bruker'
_computing_data_collection 'APEX2, Bruker'
_computing_data_reduction 'SAINT, BRuker'
_computing_molecular_graphics 'SHELXTL, Bruker'
_computing_publication_material 'Bruker SHELXTL'
_computing_structure_refinement 'SHELXL-97 (Sheldrick, 1997)'
_computing_structure_solution 'SIR97, CNR-IC'
_diffrn_ambient_temperature 100.0(2)
_diffrn_measured_fraction_theta_full 0.991
_diffrn_measured_fraction_theta_max 0.991
_diffrn_measurement_device_type 'Bruker SMART APEX II CCD Platform'
_diffrn_measurement_method 'area detector, \w scans per \f'
_diffrn_radiation_monochromator graphite
_diffrn_radiation_source 'fine-focus sealed tube'
_diffrn_radiation_type MoK\a
_diffrn_radiation_wavelength 0.71073
_diffrn_reflns_av_R_equivalents 0.0200
_diffrn_reflns_av_sigmaI/netI 0.0241
_diffrn_reflns_limit_h_max 9
_diffrn_reflns_limit_h_min -9
_diffrn_reflns_limit_k_max 13
_diffrn_reflns_limit_k_min -13
_diffrn_reflns_limit_l_max 20
_diffrn_reflns_limit_l_min -20
_diffrn_reflns_number 14449
_diffrn_reflns_theta_full 29.56
_diffrn_reflns_theta_max 29.56
_diffrn_reflns_theta_min 1.42
_exptl_absorpt_coefficient_mu 0.094
_exptl_absorpt_correction_T_max 0.9706
_exptl_absorpt_correction_T_min 0.9635
_exptl_absorpt_correction_type multi-scan
_exptl_absorpt_process_details 'SADABS, R. Blessing, 1995'
_exptl_crystal_colour colorless
_exptl_crystal_density_diffrn 1.286
_exptl_crystal_description block
_exptl_crystal_F_000 400
_exptl_crystal_size_max 0.40
_exptl_crystal_size_mid 0.36
_exptl_crystal_size_min 0.32
_refine_diff_density_max 0.389
_refine_diff_density_min -0.226
_refine_diff_density_rms 0.039
_refine_ls_extinction_method none
_refine_ls_goodness_of_fit_ref 1.052
_refine_ls_hydrogen_treatment refall
_refine_ls_matrix_type full
_refine_ls_number_parameters 348
_refine_ls_number_reflns 5388
_refine_ls_number_restraints 0
_refine_ls_restrained_S_all 1.052
_refine_ls_R_factor_all 0.0449
_refine_ls_R_factor_gt 0.0353
_refine_ls_shift/su_max 0.001
_refine_ls_shift/su_mean 0.000
_refine_ls_structure_factor_coef Fsqd
_refine_ls_weighting_details 'calc w=1/[\s^2^(Fo^2^)+(0.0512P)^2^+0.1872P] where P=(Fo^2^+2Fc^2^)/3'
_refine_ls_weighting_scheme calc
_refine_ls_wR_factor_gt 0.0946
_refine_ls_wR_factor_ref 0.0997
_reflns_number_gt 4444
_reflns_number_total 5388
_reflns_threshold_expression >2sigma(I)
_cod_data_source_file ja0716148si20070306_041413.cif
_cod_data_source_block frojh01
_cod_database_code 4109614

loop_
_symmetry_equiv_pos_as_xyz
'x, y, z'
'-x, -y, -z'

loop_
_atom_site_label
_atom_site_type_symbol
_atom_site_fract_x
_atom_site_fract_y
_atom_site_fract_z
_atom_site_U_iso_or_equiv
_atom_site_adp_type
_atom_site_occupancy
_atom_site_symmetry_multiplicity
_atom_site_calc_flag
O1 O 0.72660(12) 0.02810(8) 0.33568(5) 0.02982(18) Uani 1 1 d
O2 O 0.43198(12) 0.12138(8) 0.16869(5) 0.02770(17) Uani 1 1 d
O3 O 0.52038(11) 0.32929(8) 0.09746(5) 0.02359(15) Uani 1 1 d
O4 O 0.13959(10) 0.39505(7) 0.19264(5) 0.02319(15) Uani 1 1 d
O5 O -0.01994(11) 0.90125(7) 0.10391(5) 0.02482(16) Uani 1 1 d
O6 O 0.60102(10) 0.64659(7) 0.26412(5) 0.02345(15) Uani 1 1 d
C1 C 0.68917(14) 0.21920(10) 0.41437(6) 0.02010(18) Uani 1 1 d
C2 C 0.65589(14) 0.15073(10) 0.33639(7) 0.02070(18) Uani 1 1 d
C3 C 0.53805(13) 0.26114(10) 0.26041(6) 0.01886(18) Uani 1 1 d
C4 C 0.48862(13) 0.38648(10) 0.28443(6) 0.01812(17) Uani 1 1 d
C5 C 0.55193(14) 0.36780(10) 0.38576(7) 0.02065(18) Uani 1 1 d
H5 H 0.6245(19) 0.4475(14) 0.3910(9) 0.028(3) Uiso 1 1 d
C6 C 0.36759(18) 0.38548(14) 0.44070(8) 0.0333(2) Uani 1 1 d
H6A H 0.284(2) 0.4817(17) 0.4151(11) 0.046(4) Uiso 1 1 d
H6B H 0.293(2) 0.3118(15) 0.4358(10) 0.034(4) Uiso 1 1 d
H6C H 0.401(2) 0.3742(16) 0.5086(11) 0.042(4) Uiso 1 1 d
C7 C 0.90681(15) 0.23269(12) 0.41900(7) 0.0255(2) Uani 1 1 d
H7A H 0.935(2) 0.3139(15) 0.3703(10) 0.032(3) Uiso 1 1 d
H7B H 0.989(2) 0.1430(15) 0.4103(9) 0.031(3) Uiso 1 1 d
C8 C 0.94341(16) 0.24681(12) 0.51796(7) 0.0267(2) Uani 1 1 d
H8A H 0.931(2) 0.3498(16) 0.5167(10) 0.036(4) Uiso 1 1 d
H8B H 1.074(2) 0.1965(15) 0.5419(10) 0.034(3) Uiso 1 1 d
C9 C 0.78517(17) 0.18141(13) 0.57696(7) 0.0296(2) Uani 1 1 d
H9A H 0.694(2) 0.2564(15) 0.6002(10) 0.035(4) Uiso 1 1 d
H9B H 0.845(2) 0.1040(16) 0.6313(11) 0.039(4) Uiso 1 1 d
C10 C 0.66906(17) 0.12448(11) 0.51183(7) 0.0257(2) Uani 1 1 d
H10A H 0.734(2) 0.0247(15) 0.5129(10) 0.033(3) Uiso 1 1 d
H10B H 0.5275(19) 0.1242(13) 0.5279(9) 0.026(3) Uiso 1 1 d
C11 C 0.48837(14) 0.22793(10) 0.17276(7) 0.02028(18) Uani 1 1 d
C12 C 0.4659(2) 0.30674(14) 0.00954(8) 0.0323(2) Uani 1 1 d
H12A H 0.491(2) 0.3887(18) -0.0393(12) 0.052(4) Uiso 1 1 d
H12B H 0.540(2) 0.2168(17) 0.0032(11) 0.043(4) Uiso 1 1 d
H12C H 0.325(2) 0.3047(16) 0.0064(10) 0.040(4) Uiso 1 1 d
C13 C 0.36756(13) 0.52198(9) 0.23027(6) 0.01848(18) Uani 1 1 d
C14 C 0.18592(14) 0.52545(10) 0.18646(6) 0.01942(18) Uani 1 1 d
C15 C 0.06140(14) 0.65325(10) 0.14369(7) 0.02128(19) Uani 1 1 d
H15 H -0.0652(19) 0.6570(13) 0.1152(9) 0.027(3) Uiso 1 1 d
C16 C 0.11562(14) 0.78208(10) 0.14480(6) 0.02047(18) Uani 1 1 d
C17 C 0.29516(14) 0.78520(10) 0.18465(6) 0.01983(18) Uani 1 1 d
H17 H 0.3341(18) 0.8750(13) 0.1823(9) 0.023(3) Uiso 1 1 d
C18 C 0.41916(13) 0.65478(10) 0.22640(6) 0.01867(18) Uani 1 1 d
C19 C -0.04766(15) 0.39253(11) 0.15447(8) 0.0261(2) Uani 1 1 d
H19A H -0.058(2) 0.2944(15) 0.1702(10) 0.031(3) Uiso 1 1 d
H19B H -0.155(2) 0.4458(14) 0.1818(9) 0.030(3) Uiso 1 1 d
H19C H -0.056(2) 0.4304(15) 0.0865(10) 0.033(3) Uiso 1 1 d
C20 C 0.00785(18) 1.03484(11) 0.11746(8) 0.0292(2) Uani 1 1 d
H20A H -0.109(2) 1.1055(16) 0.0869(10) 0.038(4) Uiso 1 1 d
H20B H 0.017(2) 1.0282(15) 0.1833(11) 0.039(4) Uiso 1 1 d
H20C H 0.127(2) 1.0628(14) 0.0904(9) 0.028(3) Uiso 1 1 d
C21 C 0.65770(16) 0.77789(11) 0.26828(8) 0.0246(2) Uani 1 1 d
H21A H 0.783(2) 0.7453(14) 0.3002(9) 0.028(3) Uiso 1 1 d
H21B H 0.6663(19) 0.8367(14) 0.2064(9) 0.025(3) Uiso 1 1 d
H21C H 0.565(2) 0.8299(14) 0.3030(9) 0.028(3) Uiso 1 1 d

loop_
_atom_site_aniso_label
_atom_site_aniso_U_11
_atom_site_aniso_U_22
_atom_site_aniso_U_33
_atom_site_aniso_U_23
_atom_site_aniso_U_13
_atom_site_aniso_U_12
O1 0.0388(4) 0.0193(3) 0.0304(4) -0.0104(3) -0.0099(3) 0.0019(3)
O2 0.0370(4) 0.0203(3) 0.0283(4) -0.0096(3) -0.0071(3) -0.0073(3)
O3 0.0291(4) 0.0252(3) 0.0184(3) -0.0076(3) -0.0006(3) -0.0075(3)
O4 0.0209(3) 0.0180(3) 0.0326(4) -0.0088(3) -0.0046(3) -0.0055(2)
O5 0.0276(4) 0.0172(3) 0.0283(4) -0.0060(3) -0.0058(3) -0.0008(3)
O6 0.0224(3) 0.0183(3) 0.0315(4) -0.0080(3) -0.0048(3) -0.0062(3)
C1 0.0228(4) 0.0186(4) 0.0192(4) -0.0062(3) -0.0023(3) -0.0033(3)
C2 0.0224(4) 0.0195(4) 0.0212(4) -0.0067(3) -0.0019(3) -0.0045(3)
C3 0.0206(4) 0.0176(4) 0.0198(4) -0.0065(3) -0.0009(3) -0.0052(3)
C4 0.0178(4) 0.0184(4) 0.0198(4) -0.0059(3) -0.0004(3) -0.0062(3)
C5 0.0243(4) 0.0192(4) 0.0196(4) -0.0077(3) -0.0021(3) -0.0037(3)
C6 0.0328(6) 0.0387(6) 0.0246(5) -0.0100(5) 0.0032(4) 0.0047(5)
C7 0.0229(5) 0.0335(5) 0.0220(5) -0.0114(4) -0.0017(4) -0.0046(4)
C8 0.0265(5) 0.0309(5) 0.0243(5) -0.0113(4) -0.0055(4) -0.0040(4)
C9 0.0341(6) 0.0348(6) 0.0202(5) -0.0079(4) -0.0030(4) -0.0064(5)
C10 0.0334(5) 0.0218(5) 0.0213(5) -0.0045(4) -0.0015(4) -0.0055(4)
C11 0.0208(4) 0.0186(4) 0.0219(4) -0.0080(3) -0.0028(3) -0.0015(3)
C12 0.0425(7) 0.0373(6) 0.0194(5) -0.0106(4) -0.0027(4) -0.0088(5)
C13 0.0208(4) 0.0165(4) 0.0194(4) -0.0068(3) -0.0005(3) -0.0037(3)
C14 0.0218(4) 0.0180(4) 0.0208(4) -0.0080(3) 0.0003(3) -0.0057(3)
C15 0.0212(4) 0.0212(4) 0.0224(4) -0.0074(4) -0.0025(3) -0.0040(3)
C16 0.0241(4) 0.0181(4) 0.0188(4) -0.0058(3) 0.0000(3) -0.0020(3)
C17 0.0248(4) 0.0167(4) 0.0196(4) -0.0068(3) 0.0007(3) -0.0053(3)
C18 0.0203(4) 0.0188(4) 0.0189(4) -0.0074(3) 0.0000(3) -0.0052(3)
C19 0.0221(5) 0.0241(5) 0.0349(6) -0.0107(4) -0.0047(4) -0.0071(4)
C20 0.0370(6) 0.0177(5) 0.0319(6) -0.0082(4) -0.0071(5) -0.0004(4)
C21 0.0259(5) 0.0209(5) 0.0307(5) -0.0102(4) -0.0009(4) -0.0092(4)

loop_
_atom_type_symbol
_atom_type_description
_atom_type_scat_dispersion_real
_atom_type_scat_dispersion_imag
_atom_type_scat_source
C C 0.0033 0.0016 'International Tables Vol C Tables 4.2.6.8 and 6.1.1.4'
H H 0.0000 0.0000 'International Tables Vol C Tables 4.2.6.8 and 6.1.1.4'
O O 0.0106 0.0060 'International Tables Vol C Tables 4.2.6.8 and 6.1.1.4'

loop_
_geom_angle_atom_site_label_1
_geom_angle_atom_site_label_2
_geom_angle_atom_site_label_3
_geom_angle
C11 O3 C12 114.61(8)
C14 O4 C19 117.71(7)
C16 O5 C20 117.66(8)
C18 O6 C21 117.96(7)
C2 C1 C10 113.70(8)
C2 C1 C5 104.12(7)
C10 C1 C5 117.06(8)
C2 C1 C7 109.17(8)
C10 C1 C7 101.51(8)
C5 C1 C7 111.29(8)
O1 C2 C3 126.57(9)
O1 C2 C1 125.03(9)
C3 C2 C1 108.24(8)
C4 C3 C2 110.47(8)
C4 C3 C11 128.70(8)
C2 C3 C11 120.83(8)
C3 C4 C13 128.15(8)
C3 C4 C5 110.86(8)
C13 C4 C5 120.50(8)
C6 C5 C4 108.19(8)
C6 C5 C1 115.77(9)
C4 C5 C1 104.55(7)
C6 C5 H5 106.8(7)
C4 C5 H5 110.2(7)
C1 C5 H5 111.3(7)
C5 C6 H6A 110.2(9)
C5 C6 H6B 108.7(8)
H6A C6 H6B 109.2(12)
C5 C6 H6C 111.4(9)
H6A C6 H6C 108.4(12)
H6B C6 H6C 108.9(12)
C8 C7 C1 104.72(8)
C8 C7 H7A 112.8(8)
C1 C7 H7A 112.3(8)
C8 C7 H7B 110.4(8)
C1 C7 H7B 108.0(8)
H7A C7 H7B 108.5(11)
C9 C8 C7 105.96(8)
C9 C8 H8A 111.0(8)
C7 C8 H8A 109.8(8)
C9 C8 H8B 111.4(8)
C7 C8 H8B 110.2(8)
H8A C8 H8B 108.6(12)
C10 C9 C8 105.85(9)
C10 C9 H9A 109.5(8)
C8 C9 H9A 110.9(8)
C10 C9 H9B 111.2(9)
C8 C9 H9B 111.2(9)
H9A C9 H9B 108.2(12)
C1 C10 C9 104.54(8)
C1 C10 H10A 107.3(8)
C9 C10 H10A 109.6(8)
C1 C10 H10B 112.9(7)
C9 C10 H10B 114.1(7)
H10A C10 H10B 108.2(11)
O2 C11 O3 123.73(9)
O2 C11 C3 124.41(9)
O3 C11 C3 111.83(8)
O3 C12 H12A 106.9(10)
O3 C12 H12B 109.8(9)
H12A C12 H12B 112.6(14)
O3 C12 H12C 110.1(9)
H12A C12 H12C 108.6(13)
H12B C12 H12C 108.7(13)
C18 C13 C14 116.97(8)
C18 C13 C4 121.54(8)
C14 C13 C4 121.27(8)
O4 C14 C15 122.87(8)
O4 C14 C13 115.37(8)
C15 C14 C13 121.71(8)
C14 C15 C16 119.18(9)
C14 C15 H15 122.5(8)
C16 C15 H15 118.3(8)
O5 C16 C17 123.86(8)
O5 C16 C15 114.57(8)
C17 C16 C15 121.58(9)
C16 C17 C18 118.08(8)
C16 C17 H17 120.9(7)
C18 C17 H17 121.0(7)
O6 C18 C17 122.47(8)
O6 C18 C13 115.10(8)
C17 C18 C13 122.40(8)
O4 C19 H19A 105.4(8)
O4 C19 H19B 111.7(8)
H19A C19 H19B 108.8(12)
O4 C19 H19C 111.1(8)
H19A C19 H19C 109.7(12)
H19B C19 H19C 109.9(11)
O5 C20 H20A 105.3(8)
O5 C20 H20B 109.6(9)
H20A C20 H20B 111.0(12)
O5 C20 H20C 112.7(8)
H20A C20 H20C 110.2(12)
H20B C20 H20C 108.1(12)
O6 C21 H21A 102.7(8)
O6 C21 H21B 110.2(7)
H21A C21 H21B 111.4(11)
O6 C21 H21C 111.0(8)
H21A C21 H21C 111.0(11)
H21B C21 H21C 110.3(11)

loop_
_geom_bond_atom_site_label_1
_geom_bond_atom_site_label_2
_geom_bond_distance
O1 C2 1.2170(12)
O2 C11 1.2038(11)
O3 C11 1.3483(12)
O3 C12 1.4459(12)
O4 C14 1.3640(11)
O4 C19 1.4274(12)
O5 C16 1.3601(11)
O5 C20 1.4296(12)
O6 C18 1.3630(11)
O6 C21 1.4383(11)
C1 C2 1.5230(13)
C1 C10 1.5351(14)
C1 C5 1.5437(13)
C1 C7 1.5460(14)
C2 C3 1.4723(13)
C3 C4 1.3545(13)
C3 C11 1.4812(13)
C4 C13 1.4707(13)
C4 C5 1.5283(13)
C5 C6 1.5251(15)
C5 H5 1.030(13)
C6 H6A 0.992(16)
C6 H6B 0.985(15)
C6 H6C 1.012(16)
C7 C8 1.5419(14)
C7 H7A 0.984(14)
C7 H7B 0.994(14)
C8 C9 1.5415(16)
C8 H8A 0.998(14)
C8 H8B 0.968(14)
C9 C10 1.5361(15)
C9 H9A 1.009(14)
C9 H9B 0.987(15)
C10 H10A 0.997(14)
C10 H10B 1.012(13)
C12 H12A 0.982(17)
C12 H12B 0.962(16)
C12 H12C 0.985(16)
C13 C18 1.4088(12)
C13 C14 1.4119(13)
C14 C15 1.3838(13)
C15 C16 1.3955(13)
C15 H15 0.967(13)
C16 C17 1.3909(13)
C17 C18 1.3964(13)
C17 H17 0.966(12)
C19 H19A 0.951(14)
C19 H19B 0.976(14)
C19 H19C 0.983(15)
C20 H20A 0.986(15)
C20 H20B 0.967(15)
C20 H20C 0.976(14)
C21 H21A 0.950(14)
C21 H21B 0.964(13)
C21 H21C 0.975(14)

loop_
_geom_torsion_atom_site_label_1
_geom_torsion_atom_site_label_2
_geom_torsion_atom_site_label_3
_geom_torsion_atom_site_label_4
_geom_torsion
C10 C1 C2 O1 -45.93(14)
C5 C1 C2 O1 -174.45(10)
C7 C1 C2 O1 66.61(13)
C10 C1 C2 C3 138.47(9)
C5 C1 C2 C3 9.95(10)
C7 C1 C2 C3 -108.99(9)
O1 C2 C3 C4 -178.18(10)
C1 C2 C3 C4 -2.67(11)
O1 C2 C3 C11 2.00(15)
C1 C2 C3 C11 177.51(8)
C2 C3 C4 C13 -178.02(9)
C11 C3 C4 C13 1.79(16)
C2 C3 C4 C5 -6.15(11)
C11 C3 C4 C5 173.65(9)
C3 C4 C5 C6 -111.69(10)
C13 C4 C5 C6 60.89(11)
C3 C4 C5 C1 12.24(10)
C13 C4 C5 C1 -175.18(8)
C2 C1 C5 C6 106.03(10)
C10 C1 C5 C6 -20.40(12)
C7 C1 C5 C6 -136.48(9)
C2 C1 C5 C4 -12.88(9)
C10 C1 C5 C4 -139.32(8)
C7 C1 C5 C4 104.60(9)
C2 C1 C7 C8 -159.17(8)
C10 C1 C7 C8 -38.84(10)
C5 C1 C7 C8 86.45(10)
C1 C7 C8 C9 22.44(11)
C7 C8 C9 C10 2.89(12)
C2 C1 C10 C9 157.82(8)
C5 C1 C10 C9 -80.61(11)
C7 C1 C10 C9 40.73(10)
C8 C9 C10 C1 -27.37(11)
C12 O3 C11 O2 4.93(14)
C12 O3 C11 C3 -177.21(9)
C4 C3 C11 O2 -135.32(11)
C2 C3 C11 O2 44.47(14)
C4 C3 C11 O3 46.84(13)
C2 C3 C11 O3 -133.37(9)
C3 C4 C13 C18 -138.37(10)
C5 C4 C13 C18 50.46(13)
C3 C4 C13 C14 47.13(14)
C5 C4 C13 C14 -124.04(10)
C19 O4 C14 C15 -1.21(14)
C19 O4 C14 C13 176.28(9)
C18 C13 C14 O4 -179.17(8)
C4 C13 C14 O4 -4.44(13)
C18 C13 C14 C15 -1.65(14)
C4 C13 C14 C15 173.08(9)
O4 C14 C15 C16 176.57(9)
C13 C14 C15 C16 -0.76(14)
C20 O5 C16 C17 -11.75(14)
C20 O5 C16 C15 168.51(9)
C14 C15 C16 O5 -177.69(9)
C14 C15 C16 C17 2.57(14)
O5 C16 C17 C18 178.48(9)
C15 C16 C17 C18 -1.81(14)
C21 O6 C18 C17 5.93(13)
C21 O6 C18 C13 -175.78(8)
C16 C17 C18 O6 177.41(8)
C16 C17 C18 C13 -0.76(14)
C14 C13 C18 O6 -175.86(8)
C4 C13 C18 O6 9.42(13)
C14 C13 C18 C17 2.44(14)
C4 C13 C18 C17 -172.28(9)
